data_4119328
loop_
_publ_author_name
'Gregory C. Welch'
'Ronald C. Bakus'
'Simon J. Teat'
'Guillermo C. Bazan'

_publ_section_title
;
 Impact of Regiochemistry and Isoelectronic Bridgehead Substitution on the
 Molecular Shape and Bulk Organization of Narrow Bandgap Chromophores
;
_journal_name_full 'Journal of the American Chemical Society'
_journal_page_first 2298
_journal_page_last 2305
_journal_paper_doi 10.1021/ja310694t
_journal_volume 135
_journal_year 2013
_chemical_formula_sum 'C35 H38 Br2 N6 S4'
_chemical_formula_weight 830.77
_chemical_name_systematic
; 
 ? 
;
_space_group_IT_number 56
_symmetry_cell_setting orthorhombic
_symmetry_space_group_name_Hall '-P 2ab 2ac'
_symmetry_space_group_name_H-M 'P c c n'
_atom_sites_solution_hydrogens geom
_atom_sites_solution_primary direct
_atom_sites_solution_secondary difmap
_audit_creation_method SHELXL-97
_cell_angle_alpha 90.00
_cell_angle_beta 90.00
_cell_angle_gamma 90.00
_cell_formula_units_Z 8
_cell_length_a 23.151(4)
_cell_length_b 23.779(4)
_cell_length_c 13.745(2)
_cell_measurement_temperature 164(2)
_cell_volume 7567(2)
_computing_structure_refinement 'SHELXL-97 (Sheldrick, 2008)'
_computing_structure_solution 'SHELXS-97 (Sheldrick, 2008)'
_diffrn_ambient_temperature 164(2)
_diffrn_measured_fraction_theta_full 0.993
_diffrn_measured_fraction_theta_max 0.993
_diffrn_measurement_device_type 'Bruker Kappa Apex'
_diffrn_measurement_method 'Omega scan'
_diffrn_radiation_monochromator graphite
_diffrn_radiation_source 'fine-focus sealed tube'
_diffrn_radiation_type MoK\a
_diffrn_radiation_wavelength 0.71073
_diffrn_reflns_av_R_equivalents 0.1366
_diffrn_reflns_av_sigmaI/netI 0.1342
_diffrn_reflns_limit_h_max 26
_diffrn_reflns_limit_h_min -9
_diffrn_reflns_limit_k_max 27
_diffrn_reflns_limit_k_min -24
_diffrn_reflns_limit_l_max 14
_diffrn_reflns_limit_l_min -16
_diffrn_reflns_number 17129
_diffrn_reflns_theta_full 24.75
_diffrn_reflns_theta_max 24.75
_diffrn_reflns_theta_min 1.76
_exptl_absorpt_coefficient_mu 2.397
_exptl_absorpt_correction_T_max 0.7955
_exptl_absorpt_correction_T_min 0.6457
_exptl_absorpt_correction_type multi-scan
_exptl_absorpt_process_details sadabs
_exptl_crystal_colour dark_blue
_exptl_crystal_density_diffrn 1.459
_exptl_crystal_description needle
_exptl_crystal_F_000 3392
_exptl_crystal_size_max 0.20
_exptl_crystal_size_mid 0.10
_exptl_crystal_size_min 0.10
_refine_diff_density_max 0.548
_refine_diff_density_min -0.389
_refine_diff_density_rms 0.099
_refine_ls_extinction_method none
_refine_ls_goodness_of_fit_ref 1.337
_refine_ls_hydrogen_treatment constr
_refine_ls_matrix_type full
_refine_ls_number_parameters 410
_refine_ls_number_reflns 6442
_refine_ls_number_restraints 58
_refine_ls_restrained_S_all 1.339
_refine_ls_R_factor_all 0.3091
_refine_ls_R_factor_gt 0.1393
_refine_ls_shift/su_max 0.100
_refine_ls_shift/su_mean 0.001
_refine_ls_structure_factor_coef Fsqd
_refine_ls_weighting_details 'calc w=1/[\s^2^(Fo^2^)+(0.0800P)^2^+0.9121P] where P=(Fo^2^+2Fc^2^)/3'
_refine_ls_weighting_scheme calc
_refine_ls_wR_factor_gt 0.2487
_refine_ls_wR_factor_ref 0.2956
_reflns_number_gt 2198
_reflns_number_total 6442
_reflns_threshold_expression >2sigma(I)
_cod_data_source_file ja310694t_si_005.cif
_cod_data_source_block g0131
_cod_database_code 4119328

loop_
_symmetry_equiv_pos_as_xyz
'x, y, z'
'-x+1/2, -y+1/2, z'
'-x, y+1/2, -z+1/2'
'x+1/2, -y, -z+1/2'
'-x, -y, -z'
'x-1/2, y-1/2, -z'
'x, -y-1/2, z-1/2'
'-x-1/2, y, z-1/2'

loop_
_atom_site_label
_atom_site_type_symbol
_atom_site_fract_x
_atom_site_fract_y
_atom_site_fract_z
_atom_site_U_iso_or_equiv
_atom_site_adp_type
_atom_site_occupancy
_atom_site_symmetry_multiplicity
_atom_site_calc_flag
_atom_site_refinement_flags
Br1 Br 0.91215(9) -0.31842(6) 0.88926(9) 0.1347(9) Uani 1 1 d .
Br2 Br 1.20280(10) 0.37910(9) 0.85912(12) 0.1749(11) Uani 1 1 d .
C1 C 0.8907(8) 0.0963(6) 0.8526(13) 0.130(6) Uani 1 1 d .
C2 C 0.9102(8) 0.0348(8) 0.8664(8) 0.110(5) Uani 1 1 d .
C3 C 0.9718(9) 0.0311(5) 0.8688(8) 0.098(4) Uani 1 1 d .
C4 C 0.8890(7) -0.0201(7) 0.8678(8) 0.103(5) Uani 1 1 d .
H4 H 0.8487 -0.0276 0.8637 0.124 Uiso 1 1 calc R
C5 C 0.9287(7) -0.0631(7) 0.8752(8) 0.093(4) Uani 1 1 d .
C6 C 0.9199(11) -0.1233(7) 0.8820(8) 0.102(5) Uani 1 1 d .
C7 C 0.8648(10) -0.1488(8) 0.8928(8) 0.093(5) Uani 1 1 d .
C8 C 0.8636(10) -0.2095(8) 0.8946(8) 0.091(5) Uani 1 1 d .
C9 C 0.9129(11) -0.2389(7) 0.8870(9) 0.097(5) Uani 1 1 d .
C10 C 0.9620(9) -0.2119(7) 0.8839(8) 0.099(5) Uani 1 1 d .
H10 H 0.9964 -0.2337 0.8845 0.119 Uiso 1 1 calc R
C11 C 0.9948(8) 0.0877(6) 0.8658(7) 0.094(4) Uani 1 1 d .
C12 C 0.9501(8) 0.1245(8) 0.8595(8) 0.098(5) Uani 1 1 d .
C13 C 0.9710(9) 0.1800(7) 0.8581(8) 0.101(5) Uani 1 1 d .
H13 H 0.9461 0.2117 0.8545 0.121 Uiso 1 1 calc R
C14 C 1.0284(10) 0.1847(6) 0.8621(8) 0.090(4) Uani 1 1 d .
C15 C 1.0662(11) 0.2313(8) 0.8600(9) 0.098(5) Uani 1 1 d .
C16 C 1.0507(9) 0.2909(9) 0.8582(8) 0.104(6) Uani 1 1 d .
C17 C 1.0946(14) 0.3334(7) 0.8568(8) 0.121(9) Uani 1 1 d .
C18 C 1.1506(11) 0.3190(16) 0.8575(13) 0.174(14) Uani 1 1 d .
C19 C 1.1609(14) 0.2629(11) 0.8636(11) 0.166(11) Uani 1 1 d .
H19 H 1.2002 0.2514 0.8679 0.199 Uiso 1 1 calc R
C20 C 0.8463(7) 0.1116(6) 0.9352(8) 0.148(6) Uani 1 1 d D
C28 C 0.8607(6) 0.1048(6) 0.7489(8) 0.143(6) Uani 1 1 d D
C21A C 0.8703(7) 0.1093(6) 1.0388(9) 0.059(5) Uiso 0.50 1 d PD
C22A C 0.8558(15) 0.0555(8) 1.0903(17) 0.41(8) Uiso 0.50 1 d PD
C23A C 0.7934(16) 0.0370(15) 1.073(4) 0.26(2) Uiso 0.50 1 d PD
C24A C 0.8507(15) 0.1612(8) 1.0949(11) 0.147(13) Uiso 0.50 1 d PD
C25A C 0.8558(17) 0.1536(14) 1.2047(11) 0.238(19) Uiso 0.50 1 d PD
C26A C 0.815(2) 0.197(2) 1.2546(17) 0.36(3) Uiso 0.50 1 d PD
C27A C 0.8229(18) 0.1929(18) 1.3656(16) 0.222(18) Uiso 0.50 1 d PD
C29A C 0.8974(6) 0.0861(6) 0.6599(9) 0.048(5) Uiso 0.50 1 d PD
C30A C 0.9127(10) 0.1396(9) 0.6016(14) 0.177(19) Uiso 0.50 1 d PD
C31A C 0.8583(14) 0.1619(10) 0.551(2) 0.153(12) Uiso 0.50 1 d PD
C32A C 0.8579(9) 0.0490(9) 0.5960(12) 0.115(10) Uiso 0.50 1 d PD
C33A C 0.8925(10) 0.0253(11) 0.5097(15) 0.135(11) Uiso 0.50 1 d PD
C34A C 0.8509(13) -0.0081(16) 0.443(2) 0.231(19) Uiso 0.50 1 d PD
C35A C 0.8852(19) -0.029(2) 0.354(2) 0.27(2) Uiso 0.50 1 d PD
C21B C 0.8128(13) 0.0986(12) 1.0292(16) 0.73(11) Uiso 0.50 1 d PD
C22B C 0.811(3) 0.1520(15) 1.093(2) 0.30(3) Uiso 0.50 1 d PD
C23B C 0.747(3) 0.164(8) 1.120(18) 2.0(4) Uiso 0.50 1 d PD
C24B C 0.8450(19) 0.0523(13) 1.0852(18) 0.18(3) Uiso 0.50 1 d PD
C25B C 0.818(4) 0.0465(12) 1.1872(19) 2.0(5) Uiso 0.50 1 d PD
C26B C 0.802(2) -0.0153(18) 1.204(2) 0.31(3) Uiso 0.50 1 d PD
C27B C 0.812(2) -0.0298(17) 1.312(3) 0.27(2) Uiso 0.50 1 d PD
C29B C 0.8765(11) 0.0948(8) 0.6412(12) 0.97(19) Uiso 0.50 1 d PD
C30B C 0.9293(12) 0.1312(10) 0.616(2) 0.31(4) Uiso 0.50 1 d PD
C31B C 0.9070(16) 0.1904(9) 0.588(3) 0.179(14) Uiso 0.50 1 d PD
C32B C 0.8902(15) 0.0332(8) 0.6250(18) 0.165(14) Uiso 0.50 1 d PD
C33B C 0.9328(12) 0.0256(12) 0.540(2) 0.178(15) Uiso 0.50 1 d PD
C34B C 0.926(3) -0.0341(11) 0.498(3) 1.00(17) Uiso 0.50 1 d PD
C35B C 0.934(2) -0.033(2) 0.387(3) 0.25(2) Uiso 0.50 1 d PD
N1 N 0.9678(7) -0.1539(7) 0.8798(7) 0.106(4) Uani 1 1 d .
N2 N 0.8143(7) -0.1226(5) 0.8999(8) 0.106(4) Uani 1 1 d .
N3 N 0.8079(8) -0.2272(5) 0.9002(7) 0.117(4) Uani 1 1 d .
N4 N 1.1214(9) 0.2227(6) 0.8641(8) 0.108(4) Uani 1 1 d .
N5 N 0.9937(7) 0.3056(5) 0.8544(7) 0.117(4) Uani 1 1 d .
N6 N 1.0651(8) 0.3863(6) 0.8533(7) 0.132(5) Uani 1 1 d .
S1 S 0.99831(19) -0.03601(14) 0.8751(2) 0.1035(13) Uani 1 1 d .
S2 S 1.06226(19) 0.11823(15) 0.8672(2) 0.1006(12) Uani 1 1 d .
S3 S 0.7667(2) -0.17235(19) 0.9066(3) 0.1258(15) Uani 1 1 d .
S4 S 0.9953(3) 0.37524(17) 0.8518(3) 0.1404(18) Uani 1 1 d .

loop_
_atom_site_aniso_label
_atom_site_aniso_U_11
_atom_site_aniso_U_22
_atom_site_aniso_U_33
_atom_site_aniso_U_23
_atom_site_aniso_U_13
_atom_site_aniso_U_12
Br1 0.255(2) 0.0824(10) 0.0670(8) -0.0068(7) 0.0307(10) -0.0090(12)
Br2 0.236(2) 0.189(2) 0.0995(12) 0.0287(12) -0.0434(12) -0.0857(18)
C1 0.138(16) 0.045(9) 0.207(19) -0.008(9) 0.065(14) -0.005(10)
C2 0.110(14) 0.144(18) 0.074(9) -0.006(9) 0.002(9) -0.039(14)
C3 0.167(17) 0.063(10) 0.063(7) -0.002(6) 0.015(9) -0.021(11)
C4 0.132(15) 0.095(11) 0.083(9) -0.004(8) 0.008(9) -0.046(12)
C5 0.136(16) 0.080(11) 0.064(8) -0.004(7) 0.008(8) 0.013(11)
C6 0.17(2) 0.085(14) 0.052(7) 0.014(7) 0.000(10) 0.018(16)
C7 0.14(2) 0.090(16) 0.048(7) -0.003(7) 0.022(10) -0.022(14)
C8 0.133(19) 0.100(16) 0.040(6) -0.008(7) 0.026(10) -0.018(14)
C9 0.133(16) 0.106(13) 0.050(7) -0.003(8) 0.020(10) -0.014(15)
C10 0.171(19) 0.078(13) 0.049(7) 0.006(7) 0.012(9) 0.009(11)
C11 0.149(15) 0.081(10) 0.053(7) 0.002(7) 0.002(8) 0.006(13)
C12 0.128(16) 0.097(13) 0.068(8) 0.008(8) -0.006(9) 0.026(15)
C13 0.159(18) 0.078(12) 0.065(8) -0.002(7) -0.007(10) -0.006(13)
C14 0.129(14) 0.075(11) 0.067(8) -0.006(7) -0.010(10) -0.023(13)
C15 0.118(17) 0.127(18) 0.050(7) 0.009(8) -0.011(10) -0.006(16)
C16 0.142(19) 0.141(18) 0.029(6) 0.001(8) 0.000(9) 0.046(18)
C17 0.24(3) 0.094(14) 0.032(6) -0.009(7) 0.005(12) -0.097(19)
C18 0.097(15) 0.34(4) 0.086(11) 0.027(17) -0.035(12) -0.11(2)
C19 0.28(4) 0.16(2) 0.058(9) 0.015(12) -0.044(13) -0.03(2)
C20 0.139(14) 0.177(15) 0.128(12) -0.039(12) 0.016(11) 0.058(12)
C28 0.166(15) 0.171(15) 0.093(10) 0.029(10) -0.045(10) -0.006(12)
N1 0.172(14) 0.087(10) 0.059(6) -0.002(6) 0.005(7) 0.005(10)
N2 0.130(12) 0.095(9) 0.095(8) -0.005(7) 0.021(8) -0.009(9)
N3 0.182(15) 0.097(10) 0.072(7) -0.013(6) 0.017(9) -0.015(10)
N4 0.137(14) 0.110(12) 0.078(8) -0.005(7) -0.021(9) -0.024(11)
N5 0.188(14) 0.095(9) 0.066(7) -0.006(6) 0.035(8) -0.009(10)
N6 0.232(18) 0.110(11) 0.054(6) -0.005(7) 0.001(8) -0.007(12)
S1 0.154(4) 0.077(2) 0.079(2) -0.0047(18) -0.003(2) 0.011(3)
S2 0.142(4) 0.088(2) 0.071(2) -0.0030(18) -0.009(2) 0.009(3)
S3 0.177(5) 0.106(3) 0.095(3) -0.004(2) 0.010(3) -0.020(3)
S4 0.230(6) 0.081(3) 0.110(3) -0.002(2) 0.045(3) 0.005(4)

loop_
_atom_type_symbol
_atom_type_description
_atom_type_scat_dispersion_real
_atom_type_scat_dispersion_imag
_atom_type_scat_source
C C 0.0033 0.0016 'International Tables Vol C Tables 4.2.6.8 and 6.1.1.4'
H H 0.0000 0.0000 'International Tables Vol C Tables 4.2.6.8 and 6.1.1.4'
N N 0.0061 0.0033 'International Tables Vol C Tables 4.2.6.8 and 6.1.1.4'
S S 0.1246 0.1234 'International Tables Vol C Tables 4.2.6.8 and 6.1.1.4'
Br Br -0.2901 2.4595 'International Tables Vol C Tables 4.2.6.8 and 6.1.1.4'

loop_
_geom_angle_atom_site_label_1
_geom_angle_atom_site_label_2
_geom_angle_atom_site_label_3
_geom_angle
_geom_angle_site_symmetry_3
C12 C1 C2 98.2(13) .
C12 C1 C20 116.1(14) .
C2 C1 C20 108.7(13) .
C12 C1 C28 113.0(12) .
C2 C1 C28 110.9(13) .
C20 C1 C28 109.3(12) .
C4 C2 C3 107.1(17) .
C4 C2 C1 141.8(19) .
C3 C2 C1 110.7(14) .
C2 C3 C11 108.0(15) .
C2 C3 S1 114.6(13) .
C11 C3 S1 137.5(17) .
C5 C4 C2 117.4(15) .
C5 C4 H4 121.3 .
C2 C4 H4 121.3 .
C4 C5 C6 130.1(17) .
C4 C5 S1 110.1(11) .
C6 C5 S1 119.8(14) .
N1 C6 C7 121.2(15) .
N1 C6 C5 115(2) .
C7 C6 C5 123.7(18) .
N2 C7 C6 126.7(17) .
N2 C7 C8 116.8(19) .
C6 C7 C8 116.5(18) .
C9 C8 N3 131(2) .
C9 C8 C7 120.1(18) .
N3 C8 C7 109(2) .
C10 C9 C8 119.2(17) .
C10 C9 Br1 119.9(17) .
C8 C9 Br1 120.8(17) .
C9 C10 N1 125.0(17) .
C9 C10 H10 117.5 .
N1 C10 H10 117.5 .
C12 C11 C3 108.7(16) .
C12 C11 S2 114.9(13) .
C3 C11 S2 136.4(16) .
C11 C12 C13 110.1(16) .
C11 C12 C1 114.0(15) .
C13 C12 C1 135.8(16) .
C14 C13 C12 114.9(16) .
C14 C13 H13 122.5 .
C12 C13 H13 122.5 .
C13 C14 C15 133.1(18) .
C13 C14 S2 111.6(13) .
C15 C14 S2 115.2(16) .
N4 C15 C14 119(2) .
N4 C15 C16 113.2(19) .
C14 C15 C16 127(2) .
N5 C16 C17 120(2) .
N5 C16 C15 119(2) .
C17 C16 C15 120.7(19) .
C18 C17 N6 133(3) .
C18 C17 C16 120(2) .
N6 C17 C16 106(2) .
C17 C18 C19 115(2) .
C17 C18 Br2 115(3) .
C19 C18 Br2 129(3) .
N4 C19 C18 126(3) .
N4 C19 H19 117.0 .
C18 C19 H19 117.0 .
C21A C20 C21B 52.6(13) .
C21A C20 C1 115.3(13) .
C21B C20 C1 152.7(14) .
C29B C28 C29A 21.8(12) .
C29B C28 C1 137.1(14) .
C29A C28 C1 115.3(11) .
C22A C21A C24A 112.6(9) .
C22A C21A C20 112.8(9) .
C24A C21A C20 109.5(9) .
C21A C22A C23A 112.6(10) .
C21A C24A C25A 112.5(9) .
C24A C25A C26A 108.1(10) .
C27A C26A C25A 109.0(10) .
C32A C29A C30A 108.2(7) .
C32A C29A C28 106.7(8) .
C30A C29A C28 107.3(8) .
C31A C30A C29A 109.3(9) .
C33A C32A C29A 109.8(9) .
C32A C33A C34A 108.6(9) .
C35A C34A C33A 108.4(10) .
C34A C35A C27B 77(2) 1_554
C24B C21B C20 108.6(10) .
C24B C21B C22B 108.9(10) .
C20 C21B C22B 109.1(10) .
C21B C22B C23B 108.4(10) .
C21B C24B C25B 108.9(10) .
C26B C25B C24B 108.8(10) .
C25B C26B C27B 108.5(10) .
C26B C27B C35A 118(4) 1_556
C32B C29B C30B 110.2(9) .
C32B C29B C28 109.9(10) .
C30B C29B C28 108.3(10) .
C29B C30B C31B 107.6(10) .
C29B C32B C33B 111.1(9) .
C34B C33B C32B 108.8(10) .
C33B C34B C35B 109.4(10) .
C6 N1 C10 117.7(15) .
C7 N2 S3 105.0(12) .
C8 N3 S3 108.2(13) .
C15 N4 C19 125(2) .
C16 N5 S4 103.6(13) .
C17 N6 S4 109.3(15) .
C3 S1 C5 90.7(8) .
C11 S2 C14 88.5(9) .
N3 S3 N2 100.7(8) .
N6 S4 N5 100.4(8) .

loop_
_geom_bond_atom_site_label_1
_geom_bond_atom_site_label_2
_geom_bond_distance
_geom_bond_site_symmetry_2
Br1 C9 1.892(17) .
Br2 C18 1.87(3) .
C1 C12 1.53(2) .
C1 C2 1.54(2) .
C1 C20 1.573(17) .
C1 C28 1.598(19) .
C2 C4 1.394(18) .
C2 C3 1.429(17) .
C3 C11 1.449(16) .
C3 S1 1.712(14) .
C4 C5 1.378(17) .
C4 H4 0.9500 .
C5 C6 1.449(19) .
C5 S1 1.736(15) .
C6 N1 1.328(17) .
C6 C7 1.421(19) .
C7 N2 1.328(17) .
C7 C8 1.44(2) .
C8 C9 1.342(19) .
C8 N3 1.358(17) .
C9 C10 1.308(17) .
C10 N1 1.385(16) .
C10 H10 0.9500 .
C11 C12 1.356(16) .
C11 S2 1.723(16) .
C12 C13 1.405(19) .
C13 C14 1.335(18) .
C13 H13 0.9500 .
C14 C15 1.41(2) .
C14 S2 1.767(15) .
C15 N4 1.296(17) .
C15 C16 1.46(2) .
C16 N5 1.367(16) .
C16 C17 1.43(2) .
C17 C18 1.34(3) .
C17 N6 1.43(2) .
C18 C19 1.36(3) .
C19 N4 1.32(3) .
C19 H19 0.9500 .
C20 C21A 1.530(9) .
C20 C21B 1.539(10) .
C28 C29B 1.543(10) .
C28 C29A 1.556(9) .
C21A C22A 1.501(9) .
C21A C24A 1.523(9) .
C22A C23A 1.527(10) .
C24A C25A 1.524(10) .
C25A C26A 1.554(10) .
C26A C27A 1.540(10) .
C29A C32A 1.544(9) .
C29A C30A 1.546(9) .
C30A C31A 1.530(10) .
C32A C33A 1.538(10) .
C33A C34A 1.547(10) .
C34A C35A 1.544(10) .
C35A C27B 1.78(5) 1_554
C21B C24B 1.536(10) .
C21B C22B 1.540(10) .
C22B C23B 1.541(10) .
C24B C25B 1.539(10) .
C25B C26B 1.538(10) .
C26B C27B 1.547(10) .
C27B C35A 1.78(5) 1_556
C29B C32B 1.515(10) .
C29B C30B 1.538(10) .
C30B C31B 1.546(10) .
C32B C33B 1.543(10) .
C33B C34B 1.536(10) .
C34B C35B 1.539(10) .
N2 S3 1.619(12) .
N3 S3 1.618(13) .
N5 S4 1.657(12) .
N6 S4 1.639(16) .

loop_
_geom_torsion_atom_site_label_1
_geom_torsion_atom_site_label_2
_geom_torsion_atom_site_label_3
_geom_torsion_atom_site_label_4
_geom_torsion
_geom_torsion_site_symmetry_4
C12 C1 C2 C4 -176.8(16) .
C20 C1 C2 C4 62(2) .
C28 C1 C2 C4 -58(2) .
C12 C1 C2 C3 -6.0(14) .
C20 C1 C2 C3 -127.2(13) .
C28 C1 C2 C3 112.6(13) .
C4 C2 C3 C11 179.1(9) .
C1 C2 C3 C11 5.0(14) .
C4 C2 C3 S1 -1.5(13) .
C1 C2 C3 S1 -175.6(9) .
C3 C2 C4 C5 2.8(15) .
C1 C2 C4 C5 173.9(17) .
C2 C4 C5 C6 177.4(11) .
C2 C4 C5 S1 -3.0(14) .
C4 C5 C6 N1 174.3(12) .
S1 C5 C6 N1 -5.2(14) .
C4 C5 C6 C7 -7(2) .
S1 C5 C6 C7 173.2(9) .
N1 C6 C7 N2 177.1(12) .
C5 C6 C7 N2 -1(2) .
N1 C6 C7 C8 -4.1(17) .
C5 C6 C7 C8 177.6(10) .
N2 C7 C8 C9 179.5(12) .
C6 C7 C8 C9 0.6(17) .
N2 C7 C8 N3 2.1(16) .
C6 C7 C8 N3 -176.9(10) .
N3 C8 C9 C10 -179.2(12) .
C7 C8 C9 C10 4.0(19) .
N3 C8 C9 Br1 -3.2(19) .
C7 C8 C9 Br1 180.0(8) .
C8 C9 C10 N1 -6(2) .
Br1 C9 C10 N1 178.4(8) .
C2 C3 C11 C12 -1.4(13) .
S1 C3 C11 C12 179.3(10) .
C2 C3 C11 S2 179.2(9) .
S1 C3 C11 S2 0(2) .
C3 C11 C12 C13 179.0(9) .
S2 C11 C12 C13 -1.4(13) .
C3 C11 C12 C1 -2.8(15) .
S2 C11 C12 C1 176.8(9) .
C2 C1 C12 C11 5.3(15) .
C20 C1 C12 C11 120.9(13) .
C28 C1 C12 C11 -111.6(12) .
C2 C1 C12 C13 -177.1(14) .
C20 C1 C12 C13 -62(2) .
C28 C1 C12 C13 66(2) .
C11 C12 C13 C14 0.6(16) .
C1 C12 C13 C14 -177.0(15) .
C12 C13 C14 C15 178.2(13) .
C12 C13 C14 S2 0.4(15) .
C13 C14 C15 N4 -179.2(14) .
S2 C14 C15 N4 -1.5(16) .
C13 C14 C15 C16 4(2) .
S2 C14 C15 C16 -178.3(10) .
N4 C15 C16 N5 -179.7(11) .
C14 C15 C16 N5 -2.7(19) .
N4 C15 C16 C17 2.6(17) .
C14 C15 C16 C17 179.6(11) .
N5 C16 C17 C18 -177.9(14) .
C15 C16 C17 C18 -0.2(19) .
N5 C16 C17 N6 1.1(14) .
C15 C16 C17 N6 178.9(10) .
N6 C17 C18 C19 178.6(14) .
C16 C17 C18 C19 -3(2) .
N6 C17 C18 Br2 3(2) .
C16 C17 C18 Br2 -178.3(9) .
C17 C18 C19 N4 3(3) .
Br2 C18 C19 N4 178.4(11) .
C12 C1 C20 C21A -46.8(17) .
C2 C1 C20 C21A 62.7(18) .
C28 C1 C20 C21A -176.1(11) .
C12 C1 C20 C21B -104(4) .
C2 C1 C20 C21B 6(4) .
C28 C1 C20 C21B 127(3) .
C12 C1 C28 C29B 54(2) .
C2 C1 C28 C29B -56(2) .
C20 C1 C28 C29B -175.5(15) .
C12 C1 C28 C29A 54.4(15) .
C2 C1 C28 C29A -54.8(17) .
C20 C1 C28 C29A -174.6(10) .
C21B C20 C21A C22A 53(2) .
C1 C20 C21A C22A -98.5(18) .
C21B C20 C21A C24A -73.7(19) .
C1 C20 C21A C24A 135.1(17) .
C24A C21A C22A C23A 82(3) .
C20 C21A C22A C23A -43(3) .
C22A C21A C24A C25A 35(3) .
C20 C21A C24A C25A 162(3) .
C21A C24A C25A C26A -159(4) .
C24A C25A C26A C27A -176(4) .
C29B C28 C29A C32A -50(2) .
C1 C28 C29A C32A 131.1(15) .
C29B C28 C29A C30A 65(2) .
C1 C28 C29A C30A -113.2(14) .
C32A C29A C30A C31A 44(2) .
C28 C29A C30A C31A -71.0(19) .
C30A C29A C32A C33A 69(2) .
C28 C29A C32A C33A -176.1(19) .
C29A C32A C33A C34A -176(2) .
C32A C33A C34A C35A 177(3) .
C33A C34A C35A C27B -158(3) 1_554
C21A C20 C21B C24B -51.0(18) .
C1 C20 C21B C24B 21(5) .
C21A C20 C21B C22B 67.5(19) .
C1 C20 C21B C22B 140(4) .
C24B C21B C22B C23B -114(12) .
C20 C21B C22B C23B 128(12) .
C20 C21B C24B C25B 170(3) .
C22B C21B C24B C25B 51(3) .
C21B C24B C25B C26B 127(5) .
C24B C25B C26B C27B 144(4) .
C25B C26B C27B C35A -66(6) 1_556
C29A C28 C29B C32B 57(2) .
C1 C28 C29B C32B 59(2) .
C29A C28 C29B C30B -64(2) .
C1 C28 C29B C30B -62(2) .
C32B C29B C30B C31B 155(2) .
C28 C29B C30B C31B -85(2) .
C30B C29B C32B C33B -33(3) .
C28 C29B C32B C33B -152(3) .
C29B C32B C33B C34B -156(4) .
C32B C33B C34B C35B 144(5) .
C7 C6 N1 C10 2.9(17) .
C5 C6 N1 C10 -178.7(9) .
C9 C10 N1 C6 2.0(18) .
C6 C7 N2 S3 177.9(10) .
C8 C7 N2 S3 -1.0(13) .
C9 C8 N3 S3 -179.2(12) .
C7 C8 N3 S3 -2.1(12) .
C14 C15 N4 C19 -179.3(13) .
C16 C15 N4 C19 -2(2) .
C18 C19 N4 C15 -1(3) .
C17 C16 N5 S4 -1.4(13) .
C15 C16 N5 S4 -179.2(9) .
C18 C17 N6 S4 178.6(15) .
C16 C17 N6 S4 -0.3(11) .
C2 C3 S1 C5 -0.1(9) .
C11 C3 S1 C5 179.2(12) .
C4 C5 S1 C3 1.6(9) .
C6 C5 S1 C3 -178.7(9) .
C12 C11 S2 C14 1.4(10) .
C3 C11 S2 C14 -179.2(12) .
C13 C14 S2 C11 -1.0(10) .
C15 C14 S2 C11 -179.2(10) .
C8 N3 S3 N2 1.5(9) .
C7 N2 S3 N3 -0.3(10) .
C17 N6 S4 N5 -0.4(9) .
C16 N5 S4 N6 1.0(9) .
